data_4076530
loop_
_publ_author_name
'Cade, Ian A.'
'Hill, Anthony F.'

_publ_section_title
;
 1,1-Bis(N-methylimidazole)-2-(trimethylsilyl)-1-boracyclohexa-1,4-diene
 Chloride: A Stable Intermediate or Tangent en Route to
 1-(N-Methylimidazole)borabenzene?
;
_journal_issue 5
_journal_name_full Organometallics
_journal_page_first 2112
_journal_paper_doi 10.1021/om300002y
_journal_volume 31
_journal_year 2012
_chemical_compound_source 'Research School of Chemistry'
_chemical_formula_moiety 'C16 H26 B N4 Si, 0.5(C6 H6), H2 O, Cl'
_chemical_formula_sum 'C19 H31 B Cl N4 O Si'
_chemical_formula_weight 405.83
_space_group_IT_number 13
_symmetry_cell_setting monoclinic
_symmetry_space_group_name_Hall '-P 2ya'
_symmetry_space_group_name_H-M 'P 1 2/a 1'
_atom_sites_solution_hydrogens difmap
_atom_sites_solution_primary direct
_cell_angle_alpha 90
_cell_angle_beta 108.3260(9)
_cell_angle_gamma 90
_cell_formula_units_Z 4
_cell_length_a 12.7787(2)
_cell_length_b 10.0476(2)
_cell_length_c 18.6854(3)
_cell_measurement_reflns_used 24986
_cell_measurement_temperature 200
_cell_measurement_theta_max 27
_cell_measurement_theta_min 2.55
_cell_volume 2277.44(7)
_computing_cell_refinement 'DENZO/SCALEPACK (Otwinowski & Minor, 1997)'
_computing_data_collection 'COLLECT (Nonius, 2001).'
_computing_data_reduction 'DENZO/SCALEPACK (Otwinowski & Minor, 1997)'
_computing_molecular_graphics 'Ortep-3 for Windows v. 2.01'
_computing_publication_material 'CRYSTALS (Betteridge et al., 2003)'
_computing_structure_refinement 'CRYSTALS (Betteridge et al., 2003)'
_computing_structure_solution 'SIR92 (Altomare et al., 1994)'
_diffrn_ambient_temperature 200
_diffrn_measured_fraction_theta_full 0.999
_diffrn_measured_fraction_theta_max 0.999
_diffrn_measurement_device Area
_diffrn_measurement_device_type 'Nonius KappaCCD'
_diffrn_measurement_method \w
_diffrn_radiation_monochromator graphite
_diffrn_radiation_type 'Mo K\a'
_diffrn_radiation_wavelength 0.71073
_diffrn_reflns_av_R_equivalents 0.064
_diffrn_reflns_limit_h_max 16
_diffrn_reflns_limit_h_min -16
_diffrn_reflns_limit_k_max 13
_diffrn_reflns_limit_k_min -13
_diffrn_reflns_limit_l_max 23
_diffrn_reflns_limit_l_min -24
_diffrn_reflns_number 52170
_diffrn_reflns_theta_full 27.474
_diffrn_reflns_theta_max 27.474
_diffrn_reflns_theta_min 2.632
_diffrn_standards_number 0
_exptl_absorpt_coefficient_mu 0.236
_exptl_absorpt_correction_T_max 0.979
_exptl_absorpt_correction_T_min 0.961
_exptl_absorpt_correction_type integration
_exptl_absorpt_process_details
;
Gaussian integration (Coppens, 1970)
;
_exptl_crystal_colour colourless
_exptl_crystal_density_diffrn 1.184
_exptl_crystal_density_method 'not measured'
_exptl_crystal_description plate
_exptl_crystal_F_000 868
_exptl_crystal_size_max 0.280
_exptl_crystal_size_mid 0.200
_exptl_crystal_size_min 0.120
_refine_diff_density_max 0.37
_refine_diff_density_min -0.41
_refine_ls_extinction_coef 82(12)
_refine_ls_extinction_method 'Larson (1970), Equation 22'
_refine_ls_goodness_of_fit_ref 0.9786
_refine_ls_hydrogen_treatment constr
_refine_ls_matrix_type full
_refine_ls_number_parameters 251
_refine_ls_number_reflns 5193
_refine_ls_number_restraints 8
_refine_ls_R_factor_all 0.0641
_refine_ls_R_factor_gt 0.0316
_refine_ls_shift/su_max 0.0002357
_refine_ls_shift/su_mean 0.0000409
_refine_ls_structure_factor_coef Fsqd
_refine_ls_weighting_details
;
 Method, part 1, Chebychev polynomial, (Watkin, 1994, Prince, 1982) 
 [weight] = 1.0/[A~0~*T~0~(x)+A~1~*T~1~(x) ... +A~n-1~]*T~n-1~(x)] 
 where A~i~ are the Chebychev coefficients listed below and x= Fcalc/Fmax 
 Method = Robust Weighting (Prince, 1982) 
 W = [weight] * [1-(deltaF/6*sigmaF)^2^]^2^ 
 A~i~ are: 
 13.7 20.6 10.3 2.90 
;
_refine_ls_weighting_scheme calc
_refine_ls_wR_factor_all 0.1082
_refine_ls_wR_factor_gt 0.0757
_refine_ls_wR_factor_ref 0.1082
_reflns_limit_h_max 15
_reflns_limit_h_min -16
_reflns_limit_k_max 13
_reflns_limit_k_min 0
_reflns_limit_l_max 24
_reflns_limit_l_min 0
_reflns_number_gt 3034
_reflns_number_total 5211
_reflns_threshold_expression I>2.0\s(I)
_oxford_diffrn_Wilson_B_factor 2.76
_oxford_diffrn_Wilson_scale 4.98
_oxford_refine_ls_r_factor_ref 0.0641
_oxford_refine_ls_scale 0.3646(4)
_oxford_reflns_number_all 5193
_oxford_reflns_threshold_expression_ref I>-10.0\s(I)
_cod_data_source_file om300002y_si_003.cif
_cod_data_source_block 1
_cod_depositor_comments
;
The following automatic conversions were performed:

'_symmetry_cell_setting' value 'Monoclinic' changed to 'monoclinic'
according to /home/saulius/struct/CIF-dictionaries/cif_core.dic
dictionary named 'cif_core.dic' version 2.4.1 from
2010-06-29.

'_atom_sites_solution_primary' value 'Direct' changed to
'direct' according to
/home/saulius/struct/CIF-dictionaries/cif_core.dic dictionary named
'cif_core.dic' version 2.4.1 from 2010-06-29.

Automatic conversion script
Id: cif_fix_values 1715 2011-07-08 13:25:40Z adriana 
;
_cod_original_sg_symbol_H-M 'P 1 2/a 1 '
_cod_original_formula_sum 'C19 H31 B1 Cl1 N4 O1 Si1'
_cod_database_code 4076530

loop_
_symmetry_equiv_pos_as_xyz
x,y,z
-x,-y,-z
-x+1/2,y,-z
x+1/2,-y,z

loop_
_atom_site_label
_atom_site_type_symbol
_atom_site_fract_x
_atom_site_fract_y
_atom_site_fract_z
_atom_site_U_iso_or_equiv
_atom_site_occupancy
_atom_site_adp_type
_atom_site_refinement_flags_posn
_atom_site_refinement_flags_adp
C11 C 0.4452(2) 0.3340(3) 0.02788(13) 0.0570 1.0000 Uani . .
C12 C 0.5678(2) 0.4697(2) 0.17431(15) 0.0562 1.0000 Uani . .
C13 C 0.34289(19) 0.3523(3) 0.15168(14) 0.0513 1.0000 Uani . .
C14 C 0.76916(16) 0.2333(2) 0.27104(12) 0.0363 1.0000 Uani . .
C15 C 0.86829(16) 0.2423(2) 0.32588(12) 0.0382 1.0000 Uani . .
C16 C 0.93968(17) 0.1666(3) 0.46209(13) 0.0489 1.0000 Uani . .
C17 C 0.75373(15) 0.1344(2) 0.37069(11) 0.0326 1.0000 Uani . .
C18 C 0.39957(16) 0.1222(2) 0.29901(12) 0.0367 1.0000 Uani . .
C19 C 0.35314(16) 0.2039(2) 0.33745(12) 0.0385 1.0000 Uani . .
C20 C 0.40705(19) 0.4217(2) 0.40629(13) 0.0436 1.0000 Uani . .
C21 C 0.51244(15) 0.28679(19) 0.33988(10) 0.0296 1.0000 Uani . .
B1 B 0.57635(16) 0.1128(2) 0.25610(12) 0.0290 1.0000 Uani . .
N1 N 0.69743(12) 0.16563(15) 0.29984(9) 0.0293 1.0000 Uani . .
N2 N 0.85666(12) 0.17926(16) 0.38783(9) 0.0331 1.0000 Uani . .
N3 N 0.50031(12) 0.17471(15) 0.30097(8) 0.0275 1.0000 Uani . .
N4 N 0.42494(12) 0.30768(16) 0.36295(8) 0.0307 1.0000 Uani . .
Si1 Si 0.47655(5) 0.32587(6) 0.13251(3) 0.0345 1.0000 Uani . .
Cl1 Cl 0.7500 0.39304(7) 0.5000 0.0453 1.0000 Uani S T
Cl2 Cl 0.2500 0.11908(8) 0.5000 0.0446 1.0000 Uani S T
O1 O 0.12702(13) 0.36506(19) 0.39670(10) 0.0579 1.0000 Uani . .
C1 C 0.53925(15) 0.16063(19) 0.16942(10) 0.0305 1.0000 Uani . .
C2 C 0.55134(18) 0.0725(2) 0.11885(12) 0.0418 1.0000 Uani . .
C3 C 0.5907(2) -0.0687(2) 0.13532(14) 0.0522 1.0000 Uani . .
C4 C 0.58806(18) -0.1224(2) 0.20886(14) 0.0464 1.0000 Uani . .
C5 C 0.57795(16) -0.0451(2) 0.26408(12) 0.0369 1.0000 Uani . .
C50 C 1.250000(7) -0.0488(5) 1.000000(7) 0.0813 1.0000 Uani S T
C51 C 1.3049(2) -0.1191(4) 1.06535(19) 0.0753 1.0000 Uani . .
C52 C 1.3037(3) -0.2541(4) 1.06391(19) 0.0738 1.0000 Uani . .
C53 C 1.250000(7) -0.3204(5) 1.000000(7) 0.0749 1.0000 Uani S T
H111 H 0.3921 0.2653 0.0042 0.0847 1.0000 Uiso R .
H112 H 0.5113 0.3217 0.0138 0.0850 1.0000 Uiso R .
H113 H 0.4146 0.4202 0.0113 0.0849 1.0000 Uiso R .
H121 H 0.5861 0.4722 0.2287 0.0837 1.0000 Uiso R .
H122 H 0.6345 0.4647 0.1602 0.0839 1.0000 Uiso R .
H123 H 0.5308 0.5514 0.1542 0.0842 1.0000 Uiso R .
H131 H 0.3540 0.3653 0.2043 0.0765 1.0000 Uiso R .
H132 H 0.3060 0.4285 0.1251 0.0759 1.0000 Uiso R .
H133 H 0.2955 0.2760 0.1355 0.0776 1.0000 Uiso R .
H141 H 0.7501 0.2645 0.2220 0.0431 1.0000 Uiso R .
H151 H 0.9319 0.2834 0.3235 0.0456 1.0000 Uiso R .
H161 H 0.9201 0.0947 0.4893 0.0727 1.0000 Uiso R .
H162 H 1.0096 0.1495 0.4550 0.0727 1.0000 Uiso R .
H163 H 0.9441 0.2482 0.4899 0.0738 1.0000 Uiso R .
H171 H 0.7269 0.0873 0.4038 0.0386 1.0000 Uiso R .
H181 H 0.3706 0.0440 0.2740 0.0441 1.0000 Uiso R .
H191 H 0.2862 0.1959 0.3463 0.0465 1.0000 Uiso R .
H201 H 0.4714 0.4767 0.4206 0.0646 1.0000 Uiso R .
H202 H 0.3936 0.3897 0.4503 0.0652 1.0000 Uiso R .
H203 H 0.3451 0.4728 0.3770 0.0647 1.0000 Uiso R .
H211 H 0.5727 0.3425 0.3501 0.0353 1.0000 Uiso R .
H21 H 0.5329 0.1006 0.0681 0.0502 1.0000 Uiso R .
H31 H 0.6651 -0.0731 0.1334 0.0626 1.0000 Uiso R .
H32 H 0.5447 -0.1264 0.0957 0.0631 1.0000 Uiso R .
H41 H 0.5934 -0.2152 0.2167 0.0552 1.0000 Uiso R .
H51 H 0.5743 -0.0830 0.3092 0.0432 1.0000 Uiso R .
H501 H 1.2500 0.0428 1.0000 0.0980 1.0000 Uiso RS .
H511 H 1.3412 -0.0747 1.1093 0.0906 1.0000 Uiso R .
H521 H 1.3403 -0.3019 1.1081 0.0891 1.0000 Uiso R .
H531 H 1.2500 -0.4137 1.0000 0.0891 1.0000 Uiso RS .
H1 H 0.1577 0.3007 0.4214 0.0859 1.0000 Uiso R .
H2 H 0.1601 0.4301 0.4194 0.0862 1.0000 Uiso R .

loop_
_atom_site_aniso_label
_atom_site_aniso_U_11
_atom_site_aniso_U_22
_atom_site_aniso_U_33
_atom_site_aniso_U_23
_atom_site_aniso_U_13
_atom_site_aniso_U_12
C11 0.0689(16) 0.0618(16) 0.0404(12) 0.0100(11) 0.0173(11) 0.0067(13)
C12 0.0599(15) 0.0385(12) 0.0657(16) 0.0011(11) 0.0133(12) -0.0093(11)
C13 0.0450(12) 0.0578(15) 0.0550(14) 0.0160(11) 0.0212(11) 0.0152(11)
C14 0.0324(10) 0.0381(10) 0.0403(10) 0.0014(9) 0.0140(8) -0.0018(8)
C15 0.0289(9) 0.0377(11) 0.0499(12) -0.0036(9) 0.0152(9) -0.0034(8)
C16 0.0292(10) 0.0590(14) 0.0479(13) -0.0014(11) -0.0032(9) 0.0014(10)
C17 0.0282(9) 0.0376(10) 0.0328(9) -0.0021(8) 0.0106(7) 0.0004(8)
C18 0.0334(10) 0.0374(10) 0.0434(11) -0.0058(9) 0.0178(8) -0.0116(8)
C19 0.0298(9) 0.0472(12) 0.0433(11) -0.0031(9) 0.0183(8) -0.0078(8)
C20 0.0432(12) 0.0446(12) 0.0480(12) -0.0124(10) 0.0218(10) 0.0034(9)
C21 0.0246(8) 0.0353(10) 0.0297(9) -0.0028(7) 0.0094(7) -0.0030(7)
B1 0.0255(9) 0.0303(10) 0.0319(10) -0.0047(8) 0.0098(8) -0.0014(8)
N1 0.0259(7) 0.0312(8) 0.0320(8) -0.0043(6) 0.0112(6) -0.0005(6)
N2 0.0244(7) 0.0346(8) 0.0384(8) -0.0060(7) 0.0073(6) 0.0013(6)
N3 0.0256(7) 0.0304(7) 0.0270(7) -0.0012(6) 0.0090(6) -0.0025(6)
N4 0.0286(7) 0.0370(9) 0.0283(7) -0.0029(6) 0.0117(6) 0.0004(6)
Si1 0.0361(3) 0.0357(3) 0.0324(3) 0.0017(2) 0.0118(2) 0.0001(2)
Cl1 0.0503(4) 0.0355(4) 0.0558(5) 0.0000 0.0250(4) 0.0000
Cl2 0.0457(4) 0.0419(4) 0.0500(4) 0.0000 0.0207(3) 0.0000
O1 0.0421(9) 0.0632(11) 0.0609(11) 0.0020(9) 0.0057(8) -0.0037(8)
C1 0.0278(9) 0.0338(10) 0.0304(9) -0.0041(7) 0.0097(7) -0.0010(7)
C2 0.0394(11) 0.0511(13) 0.0342(10) -0.0083(9) 0.0104(9) 0.0025(9)
C3 0.0560(14) 0.0494(13) 0.0507(13) -0.0182(11) 0.0162(11) 0.0085(11)
C4 0.0406(11) 0.0300(10) 0.0620(14) -0.0094(10) 0.0068(10) 0.0035(9)
C5 0.0310(9) 0.0338(10) 0.0434(11) 0.0010(9) 0.0081(8) -0.0002(8)
C50 0.080(3) 0.053(2) 0.131(5) 0.0000 0.062(3) 0.0000
C51 0.0547(17) 0.101(3) 0.071(2) -0.0262(19) 0.0217(15) -0.0112(17)
C52 0.0599(18) 0.089(2) 0.074(2) 0.0150(18) 0.0231(15) 0.0168(17)
C53 0.075(3) 0.062(3) 0.098(4) 0.0000 0.041(3) 0.0000

loop_
_atom_type_symbol
_atom_type_scat_dispersion_real
_atom_type_scat_dispersion_imag
_atom_type_scat_Cromer_Mann_a1
_atom_type_scat_Cromer_Mann_b1
_atom_type_scat_Cromer_Mann_a2
_atom_type_scat_Cromer_Mann_b2
_atom_type_scat_Cromer_Mann_a3
_atom_type_scat_Cromer_Mann_b3
_atom_type_scat_Cromer_Mann_a4
_atom_type_scat_Cromer_Mann_b4
_atom_type_scat_Cromer_Mann_c
_atom_type_scat_source
C 0.0033 0.0016 2.3100 20.8439 1.0200 10.2075 1.5886 0.5687 0.8650 51.6512 0.2156 'International Tables Vol C 4.2.6.8 and 6.1.1.4'
H 0.0000 0.0000 0.4930 10.5109 0.3229 26.1257 0.1402 3.1424 0.0408 57.7998 0.0030 'International Tables Vol C 4.2.6.8 and 6.1.1.4'
N 0.0061 0.0033 12.2126 0.0057 3.1322 9.8933 2.0125 28.9975 1.1663 0.5826 -11.5290 'International Tables Vol C 4.2.6.8 and 6.1.1.4'
B 0.0013 0.0007 2.0545 23.2185 1.3326 1.0210 1.0979 60.3498 0.7068 0.1403 -0.1932 'International Tables Vol C 4.2.6.8 and 6.1.1.4'
Si 0.0817 0.0704 6.2915 2.4386 3.0353 32.3337 1.9891 0.6785 1.5410 81.6937 1.1407 'International Tables Vol C 4.2.6.8 and 6.1.1.4'
Cl 0.1484 0.1585 11.4604 0.0104 7.1964 1.1662 6.2556 18.5194 1.6455 47.7784 -9.5574 'International Tables Vol C 4.2.6.8 and 6.1.1.4'
O 0.0106 0.0060 3.0485 13.2771 2.2868 5.7011 1.5463 0.3239 0.8670 32.9089 0.2508 'International Tables Vol C 4.2.6.8 and 6.1.1.4'
Na 0.0362 0.0249 4.7626 3.2850 3.1736 8.8422 1.2674 0.3136 1.1128 129.4240 0.6760 'International Tables Vol C 4.2.6.8 and 6.1.1.4'
F 0.0171 0.0103 3.5392 10.2825 2.6412 4.2944 1.5170 0.2615 1.0243 26.1476 0.2776 'International Tables Vol C 4.2.6.8 and 6.1.1.4'
Ar 0.1743 0.2003 7.4845 0.9072 6.7723 14.8407 0.6539 43.8983 1.6442 33.3929 1.4445 'International Tables Vol C 4.2.6.8 and 6.1.1.4'

loop_
_exptl_crystal_face_index_h
_exptl_crystal_face_index_k
_exptl_crystal_face_index_l
_exptl_crystal_face_perp_dist
1 0 0 0.070
0 -1 0 0.090
0 0 1 0.070
0 0 -1 0.090
0 -2 3 0.048
2 1 0 0.045
-2 -1 0 0.073
-4 0 1 0.070
-1 3 0 0.078
1 -2 0 0.097

loop_
_geom_angle_atom_site_label_1
_geom_angle_site_symmetry_1
_geom_angle_atom_site_label_2
_geom_angle_atom_site_label_3
_geom_angle_site_symmetry_3
_geom_angle
_geom_angle_publ_flag
Si1 . C11 H111 . 109.5 no
Si1 . C11 H112 . 111.1 no
H111 . C11 H112 . 109.2 no
Si1 . C11 H113 . 107.9 no
H111 . C11 H113 . 109.8 no
H112 . C11 H113 . 109.2 no
Si1 . C12 H121 . 111.9 no
Si1 . C12 H122 . 109.4 no
H121 . C12 H122 . 110.0 no
Si1 . C12 H123 . 109.4 no
H121 . C12 H123 . 108.3 no
H122 . C12 H123 . 107.7 no
Si1 . C13 H131 . 111.5 no
Si1 . C13 H132 . 110.3 no
H131 . C13 H132 . 108.4 no
Si1 . C13 H133 . 110.4 no
H131 . C13 H133 . 107.8 no
H132 . C13 H133 . 108.4 no
C15 . C14 N1 . 108.36(18) yes
C15 . C14 H141 . 128.1 no
N1 . C14 H141 . 123.5 no
C14 . C15 N2 . 106.48(17) yes
C14 . C15 H151 . 128.2 no
N2 . C15 H151 . 125.4 no
N2 . C16 H161 . 109.6 no
N2 . C16 H162 . 108.3 no
H161 . C16 H162 . 110.3 no
N2 . C16 H163 . 109.9 no
H161 . C16 H163 . 109.6 no
H162 . C16 H163 . 109.2 no
N1 . C17 N2 . 110.12(17) yes
N1 . C17 H171 . 126.0 no
N2 . C17 H171 . 123.9 no
C19 . C18 N3 . 108.45(17) yes
C19 . C18 H181 . 127.7 no
N3 . C18 H181 . 123.9 no
C18 . C19 N4 . 106.88(16) yes
C18 . C19 H191 . 129.1 no
N4 . C19 H191 . 124.0 no
N4 . C20 H201 . 109.7 no
N4 . C20 H202 . 108.5 no
H201 . C20 H202 . 109.2 no
N4 . C20 H203 . 110.4 no
H201 . C20 H203 . 109.5 no
H202 . C20 H203 . 109.5 no
N3 . C21 N4 . 110.24(16) yes
N3 . C21 H211 . 125.2 no
N4 . C21 H211 . 124.6 no
N1 . B1 N3 . 104.70(14) yes
N1 . B1 C1 . 110.32(15) yes
N3 . B1 C1 . 112.14(15) yes
N1 . B1 C5 . 107.53(15) yes
N3 . B1 C5 . 109.32(16) yes
C1 . B1 C5 . 112.46(16) yes
B1 . N1 C14 . 128.32(16) yes
B1 . N1 C17 . 124.40(16) yes
C14 . N1 C17 . 106.66(16) yes
C16 . N2 C15 . 127.10(17) yes
C16 . N2 C17 . 124.47(18) yes
C15 . N2 C17 . 108.38(16) yes
B1 . N3 C18 . 123.62(15) yes
B1 . N3 C21 . 129.42(15) yes
C18 . N3 C21 . 106.68(15) yes
C20 . N4 C19 . 125.76(16) yes
C20 . N4 C21 . 126.48(17) yes
C19 . N4 C21 . 107.74(16) yes
C13 . Si1 C11 . 106.60(12) yes
C13 . Si1 C12 . 107.29(13) yes
C11 . Si1 C12 . 107.68(13) yes
C13 . Si1 C1 . 111.42(10) yes
C11 . Si1 C1 . 110.44(11) yes
C12 . Si1 C1 . 113.12(10) yes
H1 . O1 H2 . 105.1 no
B1 . C1 Si1 . 126.12(13) yes
B1 . C1 C2 . 116.71(18) yes
Si1 . C1 C2 . 117.14(16) yes
C1 . C2 C3 . 125.8(2) yes
C1 . C2 H21 . 117.5 no
C3 . C2 H21 . 116.7 no
C2 . C3 C4 . 115.38(18) yes
C2 . C3 H31 . 107.8 no
C4 . C3 H31 . 109.1 no
C2 . C3 H32 . 108.8 no
C4 . C3 H32 . 107.6 no
H31 . C3 H32 . 108.0 no
C3 . C4 C5 . 122.7(2) yes
C3 . C4 H41 . 118.8 no
C5 . C4 H41 . 118.5 no
B1 . C5 C4 . 120.7(2) yes
B1 . C5 H51 . 119.0 no
C4 . C5 H51 . 120.2 no
C51 3_757 C50 C51 . 119.1(4) yes
C51 3_757 C50 H501 . 120.4 no
C51 . C50 H501 . 120.4 no
C50 . C51 C52 . 119.3(3) yes
C50 . C51 H511 . 120.6 no
C52 . C51 H511 . 120.0 no
C51 . C52 C53 . 120.7(3) yes
C51 . C52 H521 . 119.5 no
C53 . C52 H521 . 119.8 no
C52 . C53 C52 3_757 120.9(5) yes
C52 . C53 H531 . 119.6 no
C52 3_757 C53 H531 . 119.6 no

loop_
_geom_bond_atom_site_label_1
_geom_bond_atom_site_label_2
_geom_bond_site_symmetry_2
_geom_bond_distance
_geom_bond_publ_flag
C11 Si1 . 1.870(2) yes
C11 H111 . 0.972 no
C11 H112 . 0.969 no
C11 H113 . 0.961 no
C12 Si1 . 1.867(2) yes
C12 H121 . 0.969 no
C12 H122 . 0.969 no
C12 H123 . 0.962 no
C13 Si1 . 1.871(2) yes
C13 H131 . 0.957 no
C13 H132 . 0.952 no
C13 H133 . 0.965 no
C14 C15 . 1.359(3) yes
C14 N1 . 1.379(2) yes
C14 H141 . 0.925 no
C15 N2 . 1.368(3) yes
C15 H151 . 0.925 no
C16 N2 . 1.463(3) yes
C16 H161 . 0.960 no
C16 H162 . 0.960 no
C16 H163 . 0.963 no
C17 N1 . 1.330(2) yes
C17 N2 . 1.331(2) yes
C17 H171 . 0.926 no
C18 C19 . 1.345(3) yes
C18 N3 . 1.381(2) yes
C18 H181 . 0.929 no
C19 N4 . 1.372(3) yes
C19 H191 . 0.925 no
C20 N4 . 1.462(2) yes
C20 H201 . 0.956 no
C20 H202 . 0.949 no
C20 H203 . 0.957 no
C21 N3 . 1.323(2) yes
C21 N4 . 1.335(2) yes
C21 H211 . 0.922 no
B1 N1 . 1.596(2) yes
B1 N3 . 1.596(2) yes
B1 C1 . 1.611(3) yes
B1 C5 . 1.593(3) yes
Si1 C1 . 1.878(2) yes
O1 H1 . 0.820 no
O1 H2 . 0.820 no
C1 C2 . 1.339(3) yes
C2 C3 . 1.504(3) yes
C2 H21 . 0.946 no
C3 C4 . 1.487(4) yes
C3 H31 . 0.963 no
C3 H32 . 0.978 no
C4 C5 . 1.330(3) yes
C4 H41 . 0.943 no
C5 H51 . 0.940 no
C50 C51 3_757 1.394(4) yes
C50 C51 . 1.394(4) yes
C50 H501 . 0.920 no
C51 C52 . 1.356(5) yes
C51 H511 . 0.922 no
C52 C53 . 1.351(4) yes
C52 H521 . 0.943 no
C53 H531 . 0.937 no

loop_
_geom_hbond_atom_site_label_D
_geom_hbond_atom_site_label_H
_geom_hbond_atom_site_label_A
_geom_hbond_site_symmetry_A
_geom_hbond_angle_DHA
_geom_hbond_distance_DH
_geom_hbond_distance_HA
_geom_hbond_distance_DA
_geom_hbond_publ_flag
C15 H151 O1 1_655 146.70(6) 0.925 2.572 3.384(3) yes
